data_4031700
loop_
_publ_author_name
'Ciani, G.'
'Moret, M.'
'Fumagalli, A.'
'Martinengo, S.'

_publ_section_title
;
 Bi-Co heteronuclear carbonyl compounds. Synthesis and crystal structure
 of the cubane-like species (Co (C O)3 (mue3-Bi))4
;
_journal_name_full 'Journal of Organometallic Chemistry'
_journal_page_first 291
_journal_page_last 296
_journal_volume 362
_journal_year 1989
_chemical_formula_sum 'C12 Bi4 Co4 O12'
_chemical_name_systematic '(Co (C O)3 Bi)4'
_space_group_IT_number 141
_symmetry_space_group_name_Hall '-I 4bd 2'
_symmetry_space_group_name_H-M 'I 41/a m d :2'
_cell_angle_alpha 90
_cell_angle_beta 90
_cell_angle_gamma 90
_cell_formula_units_Z 4
_cell_length_a 14.731
_cell_length_b 14.731
_cell_length_c 10.574
_cell_volume 2294.583
_citation_journal_id_ASTM JORCAI
_cod_data_source_file Ciani_JORCAI_1989_946.cif
_cod_data_source_block C12Bi4Co4O12
_cod_database_code 4031700

loop_
_symmetry_equiv_pos_as_xyz
x,y,z
-y+1/4,x+3/4,z+1/4
-x+1/2,-y,z+1/2
y+1/4,-x+1/4,z+3/4
x,-y,-z
y+1/4,x+3/4,-z+1/4
-x+1/2,y,-z+1/2
-y+1/4,-x+1/4,-z+3/4
-x,-y,-z
y-1/4,-x-3/4,-z-1/4
x-1/2,y,-z-1/2
-y-1/4,x-1/4,-z-3/4
-x,y,z
-y-1/4,-x-3/4,z-1/4
x-1/2,-y,z-1/2
y-1/4,x-1/4,z-3/4
x+1/2,y+1/2,z+1/2
-y+3/4,x+5/4,z+3/4
-x+1,-y+1/2,z+1
y+3/4,-x+3/4,z+5/4
x+1/2,-y+1/2,-z+1/2
y+3/4,x+5/4,-z+3/4
-x+1,y+1/2,-z+1
-y+3/4,-x+3/4,-z+5/4
-x+1/2,-y+1/2,-z+1/2
y+1/4,-x-1/4,-z+1/4
x,y+1/2,-z
-y+1/4,x+1/4,-z-1/4
-x+1/2,y+1/2,z+1/2
-y+1/4,-x-1/4,z+1/4
x,-y+1/2,z
y+1/4,x+1/4,z-1/4

loop_
_atom_site_label
_atom_site_type_symbol
_atom_site_fract_x
_atom_site_fract_y
_atom_site_fract_z
_atom_site_occupancy
_atom_site_U_iso_or_equiv
O2 O-2 0.2738 0.4043 -0.015 1 0.0
C2 C+2 0.2213 0.3423 -0.001 1 0.0
O1 O-2 0.121 0.25 0.296 1 0.0
C1 C+2 0.129 0.25 0.188 1 0.0
Co1 Co 0.1457 0.25 0.0184 1 0.0
Bi1 Bi 0 0.36375 -0.01207 1 0.0
